data_2107559
loop_
_publ_author_name
'Tidey, Jeremiah P.'
'Wong, Henry L. S.'
'McMaster, Jonathan'
'Schr\"oder, Martin'
'Blake, Alexander J.'

_publ_section_title
;
 High-pressure studies of three polymorphs of a palladium(II) oxathioether
 macrocyclic complex
;
_journal_issue 3
_journal_name_full 'Acta Crystallographica Section B'
_journal_page_first 357
_journal_page_last 371
_journal_paper_doi 10.1107/S2052520616007435
_journal_volume 72
_journal_year 2016
_chemical_formula_moiety 'C6 H12 Cl2 O Pd S2'
_chemical_formula_sum 'C6 H12 Cl2 O Pd S2'
_chemical_formula_weight 341.58
_space_group_crystal_system monoclinic
_space_group_IT_number 14
_space_group_name_Hall '-P 2ybc'
_space_group_name_H-M_alt 'P 1 21/c 1'
_symmetry_space_group_name_Hall '-P 2ybc'
_symmetry_space_group_name_H-M 'P 1 21/c 1'
_atom_sites_solution_hydrogens geom
_atom_sites_solution_primary isomor
_atom_sites_solution_secondary difmap
_audit_creation_method
;
Olex2 1.2
(compiled 2014.11.28 svn.r3106 for OlexSys, GUI svn.r4959)
;
_cell_angle_alpha 90
_cell_angle_beta 94.034(4)
_cell_angle_gamma 90
_cell_formula_units_Z 4
_cell_length_a 8.7266(2)
_cell_length_b 12.0004(6)
_cell_length_c 8.5520(6)
_cell_measurement_pressure 4350000
_cell_measurement_reflns_used 3220
_cell_measurement_temperature 293(2)
_cell_measurement_theta_max 27.3180
_cell_measurement_theta_min 3.6350
_cell_volume 893.37(8)
_computing_cell_refinement
;
CrysAlisPro, Agilent Technologies,
Version 1.171.36.32 (release 02-08-2013 CrysAlis171 .NET)
(compiled Aug  2 2013,16:46:58)
;
_computing_data_collection
;
CrysAlisPro, Agilent Technologies,
Version 1.171.36.32 (release 02-08-2013 CrysAlis171 .NET)
(compiled Aug  2 2013,16:46:58)
;
_computing_data_reduction
;
CrysAlisPro, Agilent Technologies,
Version 1.171.36.32 (release 02-08-2013 CrysAlis171 .NET)
(compiled Aug  2 2013,16:46:58)
;
_computing_molecular_graphics 'Olex2 (Dolomanov et al., 2009)'
_computing_publication_material 'Olex2 (Dolomanov et al., 2009)'
_computing_structure_refinement 'ShelXL (Sheldrick, 2008)'
_computing_structure_solution 'ShelXS (Sheldrick, 2008)'
_diffrn_ambient_temperature 293(2)
_diffrn_detector_area_resol_mean 16.1592
_diffrn_measured_fraction_theta_full 0.549
_diffrn_measured_fraction_theta_max 0.483
_diffrn_measurement_device_type 'SuperNova, Single source at offset, Eos'
_diffrn_measurement_method '\w scans'
_diffrn_radiation_monochromator mirror
_diffrn_radiation_type MoK\a
_diffrn_radiation_wavelength 0.71073
_diffrn_reflns_av_R_equivalents 0.0510
_diffrn_reflns_limit_h_max 11
_diffrn_reflns_limit_h_min -11
_diffrn_reflns_limit_k_max 13
_diffrn_reflns_limit_k_min -13
_diffrn_reflns_limit_l_max 8
_diffrn_reflns_limit_l_min -8
_diffrn_reflns_number 8014
_diffrn_reflns_theta_full 25.242
_diffrn_reflns_theta_max 27.775
_diffrn_reflns_theta_min 3.644
_exptl_absorpt_coefficient_mu 3.084
_exptl_absorpt_correction_T_max 1.00000
_exptl_absorpt_correction_T_min 0.81137
_exptl_absorpt_correction_type multi-scan
_exptl_absorpt_process_details
;
CrysAlisPro, Agilent Technologies,
Version 1.171.36.32 (release 02-08-2013 CrysAlis171 .NET)
(compiled Aug  2 2013,16:46:58)
Empirical absorption correction using spherical harmonics,
 implemented in SCALE3 ABSPACK scaling algorithm.
;
_exptl_crystal_colour orange
_exptl_crystal_density_diffrn 2.540
_exptl_crystal_description block
_exptl_crystal_F_000 672
_exptl_crystal_size_max 0.118
_exptl_crystal_size_mid 0.074
_exptl_crystal_size_min 0.054
_refine_diff_density_max 0.397
_refine_diff_density_min -0.366
_refine_ls_extinction_method none
_refine_ls_goodness_of_fit_ref 1.062
_refine_ls_hydrogen_treatment constr
_refine_ls_matrix_type full
_refine_ls_number_parameters 109
_refine_ls_number_reflns 1020
_refine_ls_number_restraints 8
_refine_ls_restrained_S_all 1.077
_refine_ls_R_factor_all 0.0367
_refine_ls_R_factor_gt 0.0267
_refine_ls_shift/su_max 0.001
_refine_ls_shift/su_mean 0.000
_refine_ls_structure_factor_coef Fsqd
_refine_ls_weighting_details 'w=1/[\s^2^(Fo^2^)+(0.0240P)^2^+0.5328P] where P=(Fo^2^+2Fc^2^)/3'
_refine_ls_weighting_scheme calc
_refine_ls_wR_factor_gt 0.0529
_refine_ls_wR_factor_ref 0.0564
_reflns_number_gt 880
_reflns_number_total 1020
_reflns_threshold_expression 'I > 2\s(I)'
_cod_data_source_file xk5029sup1.cif
_cod_data_source_block bPd_5
_cod_database_code 2107559
_shelx_space_group_comment
;
The symmetry employed for this shelxl refinement is uniquely defined
by the following loop, which should always be used as a source of
symmetry information in preference to the above space-group names.
They are only intended as comments.
;

loop_
_space_group_symop_operation_xyz
'x, y, z'
'-x, y+1/2, -z+1/2'
'-x, -y, -z'
'x, -y-1/2, z-1/2'

loop_
_atom_site_type_symbol
_atom_site_label
_atom_site_fract_x
_atom_site_fract_y
_atom_site_fract_z
_atom_site_U_iso_or_equiv
_atom_site_adp_type
_atom_site_calc_flag
_atom_site_occupancy
Pd Pd1 0.17678(4) 0.51240(3) 0.05256(5) 0.01530(15) Uani d 1
S S4 0.12567(12) 0.53697(10) 0.30383(17) 0.0167(3) Uani d 1
Cl Cl1 0.21880(13) 0.70179(11) 0.05372(17) 0.0262(4) Uani d 1
S S7 0.16177(12) 0.32709(11) 0.07961(17) 0.0191(3) Uani d 1
Cl Cl2 0.22381(13) 0.48507(11) -0.20819(19) 0.0257(4) Uani d 1
O O1 0.4350(3) 0.4098(3) 0.3222(5) 0.0197(10) Uani d 1
C C6 0.0600(5) 0.3130(4) 0.2551(5) 0.0206(14) Uani d 1
H H6A -0.0492 0.3207 0.2275 0.025 Uiso calc 1
H H6B 0.0773 0.2387 0.2971 0.025 Uiso calc 1
C C8 0.3540(4) 0.2736(4) 0.1312(7) 0.0253(14) Uani d 1
H H8A 0.3469 0.2195 0.2146 0.030 Uiso calc 1
H H8B 0.3881 0.2341 0.0410 0.030 Uiso calc 1
C C9 0.4760(5) 0.3570(4) 0.1830(7) 0.0231(16) Uani d 1
H H9A 0.5741 0.3197 0.2019 0.028 Uiso calc 1
H H9B 0.4859 0.4122 0.1014 0.028 Uiso calc 1
C C5 0.1064(5) 0.3967(4) 0.3814(7) 0.0177(14) Uani d 1
H H5A 0.2035 0.3740 0.4340 0.021 Uiso calc 1
H H5B 0.0300 0.3971 0.4584 0.021 Uiso calc 1
C C2 0.4447(4) 0.5273(4) 0.3226(7) 0.0163(13) Uani d 1
H H2A 0.4473 0.5541 0.2158 0.020 Uiso calc 1
H H2B 0.5391 0.5502 0.3804 0.020 Uiso calc 1
C C3 0.3090(3) 0.5780(4) 0.3970(6) 0.0169(13) Uani d 1
H H3A 0.3174 0.6585 0.3930 0.020 Uiso calc 1
H H3B 0.3129 0.5563 0.5065 0.020 Uiso calc 1

loop_
_atom_site_aniso_label
_atom_site_aniso_U_11
_atom_site_aniso_U_22
_atom_site_aniso_U_33
_atom_site_aniso_U_12
_atom_site_aniso_U_13
_atom_site_aniso_U_23
Pd1 0.01765(19) 0.0143(3) 0.0142(5) -0.00018(15) 0.00259(18) 0.00143(14)
S4 0.0182(5) 0.0155(11) 0.0168(16) 0.0018(5) 0.0038(6) 0.0005(5)
Cl1 0.0360(6) 0.0175(11) 0.0258(16) -0.0024(5) 0.0063(7) 0.0041(5)
S7 0.0246(6) 0.0158(11) 0.0167(15) -0.0003(5) -0.0003(6) -0.0029(5)
Cl2 0.0233(5) 0.0318(12) 0.0226(16) -0.0015(5) 0.0057(6) -0.0009(5)
O1 0.0249(16) 0.018(3) 0.017(4) 0.0046(15) 0.0054(18) -0.0016(14)
C6 0.025(2) 0.014(5) 0.022(6) -0.007(2) -0.001(3) 0.003(2)
C8 0.030(2) 0.015(5) 0.030(6) 0.005(2) -0.002(3) -0.005(2)
C9 0.023(2) 0.018(5) 0.029(7) 0.001(2) 0.010(3) -0.004(2)
C5 0.025(2) 0.019(5) 0.009(7) -0.004(2) 0.008(3) 0.003(2)
C2 0.016(2) 0.020(4) 0.012(6) -0.0009(19) -0.002(2) -0.0042(18)
C3 0.021(2) 0.019(4) 0.011(6) -0.001(2) -0.001(2) -0.0028(18)

loop_
_atom_type_symbol
_atom_type_description
_atom_type_scat_dispersion_real
_atom_type_scat_dispersion_imag
_atom_type_scat_source
C C 0.0033 0.0016 'International Tables Vol C Tables 4.2.6.8 and 6.1.1.4'
H H 0.0000 0.0000 'International Tables Vol C Tables 4.2.6.8 and 6.1.1.4'
O O 0.0106 0.0060 'International Tables Vol C Tables 4.2.6.8 and 6.1.1.4'
S S 0.1246 0.1234 'International Tables Vol C Tables 4.2.6.8 and 6.1.1.4'
Cl Cl 0.1484 0.1585 'International Tables Vol C Tables 4.2.6.8 and 6.1.1.4'
Pd Pd -0.9988 1.0072 'International Tables Vol C Tables 4.2.6.8 and 6.1.1.4'

loop_
_geom_angle_atom_site_label_1
_geom_angle_atom_site_label_2
_geom_angle_atom_site_label_3
_geom_angle_site_symmetry_3
_geom_angle
S4 Pd1 Pd1 3_565 91.65(3)
S4 Pd1 Cl1 . 84.75(5)
S4 Pd1 Cl2 . 178.62(4)
Cl1 Pd1 Pd1 3_565 104.23(3)
Cl1 Pd1 Cl2 . 96.02(5)
S7 Pd1 Pd1 3_565 82.71(3)
S7 Pd1 S4 . 90.83(5)
S7 Pd1 Cl1 . 171.84(5)
S7 Pd1 Cl2 . 88.54(5)
Cl2 Pd1 Pd1 3_565 87.05(3)
C5 S4 Pd1 . 104.88(17)
C3 S4 Pd1 . 103.23(16)
C3 S4 C5 . 101.1(2)
C6 S7 Pd1 . 102.38(18)
C6 S7 C8 . 105.3(3)
C8 S7 Pd1 . 108.38(14)
C2 O1 C9 . 115.5(4)
S7 C6 H6A . 108.7
S7 C6 H6B . 108.7
H6A C6 H6B . 107.6
C5 C6 S7 . 114.2(4)
C5 C6 H6A . 108.7
C5 C6 H6B . 108.7
S7 C8 H8A . 108.0
S7 C8 H8B . 108.0
H8A C8 H8B . 107.2
C9 C8 S7 . 117.2(3)
C9 C8 H8A . 108.0
C9 C8 H8B . 108.0
O1 C9 C8 . 109.2(4)
O1 C9 H9A . 109.8
O1 C9 H9B . 109.8
C8 C9 H9A . 109.8
C8 C9 H9B . 109.8
H9A C9 H9B . 108.3
S4 C5 H5A . 109.1
S4 C5 H5B . 109.1
C6 C5 S4 . 112.4(5)
C6 C5 H5A . 109.1
C6 C5 H5B . 109.1
H5A C5 H5B . 107.9
O1 C2 H2A . 109.5
O1 C2 H2B . 109.5
O1 C2 C3 . 110.7(3)
H2A C2 H2B . 108.1
C3 C2 H2A . 109.5
C3 C2 H2B . 109.5
S4 C3 H3A . 108.8
S4 C3 H3B . 108.8
C2 C3 S4 . 113.6(3)
C2 C3 H3A . 108.8
C2 C3 H3B . 108.8
H3A C3 H3B . 107.7

loop_
_geom_bond_atom_site_label_1
_geom_bond_atom_site_label_2
_geom_bond_site_symmetry_2
_geom_bond_distance
Pd1 Pd1 3_565 3.1664(7)
Pd1 S4 . 2.2446(15)
Pd1 Cl1 . 2.3021(13)
Pd1 S7 . 2.2405(13)
Pd1 Cl2 . 2.3189(17)
S4 C5 . 1.822(5)
S4 C3 . 1.805(3)
S7 C6 . 1.805(4)
S7 C8 . 1.821(4)
O1 C9 . 1.416(5)
O1 C2 . 1.412(5)
C6 H6A . 0.9700
C6 H6B . 0.9700
C6 C5 . 1.508(6)
C8 H8A . 0.9700
C8 H8B . 0.9700
C8 C9 . 1.505(4)
C9 H9A . 0.9700
C9 H9B . 0.9700
C5 H5A . 0.9700
C5 H5B . 0.9700
C2 H2A . 0.9700
C2 H2B . 0.9700
C2 C3 . 1.511(4)
C3 H3A . 0.9700
C3 H3B . 0.9700

loop_
_geom_hbond_atom_site_label_D
_geom_hbond_atom_site_label_H
_geom_hbond_atom_site_label_A
_geom_hbond_site_symmetry_A
_geom_hbond_distance_DH
_geom_hbond_distance_HA
_geom_hbond_distance_DA
_geom_hbond_angle_DHA
C6 H6A Cl1 3_565 0.97 2.75 3.468(5) 131.6
C6 H6A Cl2 3_565 0.97 2.78 3.468(5) 128.2
C6 H6B S7 4_566 0.97 2.60 3.312(5) 130.5
C6 H6B Cl2 4_566 0.97 2.98 3.857(6) 151.7
C8 H8A Cl2 4_566 0.97 2.78 3.610(5) 144.3
C8 H8B O1 4_565 0.97 2.60 3.548(6) 165.9
C9 H9A Cl1 3_665 0.97 2.94 3.528(5) 119.8
C9 H9B Cl2 3_665 0.97 2.91 3.228(4) 100.6
C5 H5A S7 4_566 0.97 2.75 3.194(6) 108.4
C5 H5A O1 . 0.97 2.33 2.951(5) 120.8
C5 H5B S4 3_566 0.97 2.64 3.571(5) 159.9
C2 H2B Cl2 3_665 0.97 2.66 3.121(4) 109.8
C2 H2B O1 3_666 0.97 2.58 3.233(7) 124.5
C3 H3A Cl1 4_576 0.97 2.37 3.090(4) 130.8
C3 H3B Cl2 1_556 0.97 2.75 3.681(6) 161.3
C3 H3B O1 3_666 0.97 2.59 3.166(6) 118.4

loop_
_geom_torsion_atom_site_label_1
_geom_torsion_atom_site_label_2
_geom_torsion_atom_site_label_3
_geom_torsion_atom_site_label_4
_geom_torsion
Pd1 S4 C5 C6 -25.1(3)
Pd1 S4 C3 C2 -31.3(4)
Pd1 S7 C6 C5 -39.3(5)
Pd1 S7 C8 C9 13.9(5)
S7 C6 C5 S4 43.7(5)
S7 C8 C9 O1 62.5(6)
O1 C2 C3 S4 -57.0(5)
C6 S7 C8 C9 -95.1(4)
C8 S7 C6 C5 73.9(5)
C9 O1 C2 C3 138.6(4)
C5 S4 C3 C2 77.1(4)
C2 O1 C9 C8 -131.5(4)
C3 S4 C5 C6 -132.2(3)

_cod_database_fobs_code 2107559
